data_2241540
loop_
_publ_author_name
'Gomes, L\'igia R.'
'Low, John Nicolson'
'Magalh\~aes e Silva, Diogo'
'Cagide, Fernando'
'Borges, Fernanda'

_publ_section_title
;
 Crystal structures of five 6-mercaptopurine derivatives
;
_journal_coeditor_code HB7562
_journal_issue 3
_journal_name_full 'Acta Crystallographica Section E'
_journal_page_first 307
_journal_page_last 313
_journal_paper_doi 10.1107/S2056989016001833
_journal_volume 72
_journal_year 2016
_chemical_formula_iupac 'C16 H14 N4 O3 S'
_chemical_formula_moiety 'C16 H14 N4 O3 S'
_chemical_formula_sum 'C16 H14 N4 O3 S'
_chemical_formula_weight 342.37
_chemical_name_systematic 2-[(9-Acetyl-9<i>H</i>-purin-6-yl)sulfanyl]-1-(3-methoxyphenyl)ethan-1-one
_space_group_crystal_system monoclinic
_space_group_IT_number 14
_space_group_name_Hall '-P 2yn'
_space_group_name_H-M_alt 'P 1 21/n 1'
_symmetry_space_group_name_Hall '-P 2yn'
_symmetry_space_group_name_H-M 'P 1 21/n 1'
_atom_sites_solution_hydrogens geom
_audit_creation_method SHELXL-2014/7
_cell_angle_alpha 90
_cell_angle_beta 112.725(2)
_cell_angle_gamma 90
_cell_formula_units_Z 4
_cell_length_a 7.6343(5)
_cell_length_b 26.2356(18)
_cell_length_c 8.1332(5)
_cell_measurement_reflns_used 18327
_cell_measurement_temperature 100(2)
_cell_measurement_theta_max 27.5
_cell_measurement_theta_min 2.7
_cell_volume 1502.54(17)
_computing_cell_refinement
;
<i>CrystalClear-SM Expert</i> (Rigaku, 2012)
;
_computing_data_collection
;
<i>CrystalClear-SM Expert</i> (Rigaku, 2012)
;
_computing_data_reduction
;
<i>CrystalClear-SM Expert</i> (Rigaku, 2012)
;
_computing_molecular_graphics
;
Mercury (Macrae <i>et al.</i>,  2006)
;
_computing_publication_material
;
OSCAIL (McArdle <i>et al.</i>,  2004),
SHELXL2014 (Sheldrick, 2015b) and
PLATON (Spek, 2009)
;
_computing_structure_refinement
;
OSCAIL (McArdle <i>et al.</i>,  2004),
<i>ShelXle</i> (H\"ubschle <i>et al.</i>,  2011) and
SHELXL2014 (Sheldrick, 2015b)
;
_computing_structure_solution
;
OSCAIL (McArdle <i>et al.</i>,  2004) and
SHELXT (Sheldrick, 2015a)
;
_diffrn_ambient_temperature 100(2)
_diffrn_detector_area_resol_mean 28.5714
_diffrn_measured_fraction_theta_full 1.000
_diffrn_measured_fraction_theta_max 0.999
_diffrn_measurement_device 'four-circle \k diffractometer'
_diffrn_measurement_device_type 'Rigaku AFC12 (Right)'
_diffrn_measurement_method 'profile data from \w-scans'
_diffrn_radiation_type MoK\a
_diffrn_radiation_wavelength 0.71075
_diffrn_reflns_av_R_equivalents 0.0890
_diffrn_reflns_limit_h_max 9
_diffrn_reflns_limit_h_min -9
_diffrn_reflns_limit_k_max 34
_diffrn_reflns_limit_k_min -33
_diffrn_reflns_limit_l_max 10
_diffrn_reflns_limit_l_min -10
_diffrn_reflns_number 20144
_diffrn_reflns_theta_full 25.000
_diffrn_reflns_theta_max 27.491
_diffrn_reflns_theta_min 2.824
_exptl_absorpt_coefficient_mu 0.240
_exptl_absorpt_correction_T_max 1.000
_exptl_absorpt_correction_T_min 0.
_exptl_absorpt_correction_type multi-scan
_exptl_absorpt_process_details
;
(<i>CrystalClear-SM Expert</i>; Rigaku, 20112)
;
_exptl_crystal_colour orange
_exptl_crystal_density_diffrn 1.513
_exptl_crystal_description plate
_exptl_crystal_F_000 712
_exptl_crystal_size_max 0.170
_exptl_crystal_size_mid 0.070
_exptl_crystal_size_min 0.010
_refine_diff_density_max 0.807
_refine_diff_density_min -0.514
_refine_ls_extinction_method none
_refine_ls_goodness_of_fit_ref 1.048
_refine_ls_hydrogen_treatment constr
_refine_ls_matrix_type full
_refine_ls_number_parameters 219
_refine_ls_number_reflns 3450
_refine_ls_number_restraints 0
_refine_ls_restrained_S_all 1.048
_refine_ls_R_factor_all 0.0646
_refine_ls_R_factor_gt 0.0534
_refine_ls_shift/su_max 0.002
_refine_ls_shift/su_mean 0.000
_refine_ls_structure_factor_coef Fsqd
_refine_ls_weighting_details 'w=1/[\s^2^(Fo^2^)+(0.0878P)^2^+0.3180P] where P=(Fo^2^+2Fc^2^)/3'
_refine_ls_weighting_scheme calc
_refine_ls_wR_factor_gt 0.1383
_refine_ls_wR_factor_ref 0.1477
_reflns_number_gt 2817
_reflns_number_total 3450
_reflns_threshold_expression 'I > 2\s(I)'
_cod_data_source_file hb7562sup1.cif
_cod_data_source_block 1
_cod_database_code 2241540
_shelx_space_group_comment
;
The symmetry employed for this shelxl refinement is uniquely defined
by the following loop, which should always be used as a source of
symmetry information in preference to the above space-group names.
They are only intended as comments.
;
_shelx_estimated_absorpt_t_min 0.960
_shelx_estimated_absorpt_t_max 0.998

loop_
_space_group_symop_operation_xyz
'x, y, z'
'x+1/2, -y+1/2, z+1/2'
'-x, -y, -z'
'-x-1/2, y-1/2, -z-1/2'

loop_
_atom_site_type_symbol
_atom_site_label
_atom_site_fract_x
_atom_site_fract_y
_atom_site_fract_z
_atom_site_U_iso_or_equiv
_atom_site_adp_type
_atom_site_calc_flag
_atom_site_occupancy
S S6 0.32576(7) 0.51901(2) 0.60919(6) 0.03400(17) Uani d 1
O O6 0.24518(19) 0.61509(5) 0.4576(2) 0.0421(4) Uani d 1
O O9 0.8227(2) 0.31676(6) 1.1619(2) 0.0427(4) Uani d 1
O O63 -0.20860(19) 0.72411(5) -0.05304(18) 0.0376(3) Uani d 1
N N1 0.2055(2) 0.42325(6) 0.4964(2) 0.0331(4) Uani d 1
N N3 0.3481(2) 0.34590(6) 0.6538(2) 0.0323(4) Uani d 1
N N7 0.6212(2) 0.44997(6) 0.9142(2) 0.0340(4) Uani d 1
N N9 0.6216(2) 0.36406(6) 0.9348(2) 0.0325(4) Uani d 1
C C2 0.2207(3) 0.37227(7) 0.5197(3) 0.0342(4) Uani d 1
H H2 0.1291 0.3525 0.4292 0.041 Uiso calc 1
C C4 0.4710(3) 0.37649(7) 0.7754(3) 0.0309(4) Uani d 1
C C5 0.4740(3) 0.42955(7) 0.7676(2) 0.0312(4) Uani d 1
C C6 0.3330(3) 0.45263(7) 0.6203(2) 0.0308(4) Uani d 1
C C8 0.7025(3) 0.41060(7) 1.0084(3) 0.0343(4) Uani d 1
H H8 0.8086 0.4132 1.1185 0.041 Uiso calc 1
C C9 0.6911(3) 0.31650(7) 1.0206(3) 0.0344(4) Uani d 1
C C61 0.1558(3) 0.52851(7) 0.3849(2) 0.0321(4) Uani d 1
H H61A 0.1996 0.5115 0.2989 0.039 Uiso calc 1
H H61B 0.0313 0.5139 0.3711 0.039 Uiso calc 1
C C62 0.1376(3) 0.58558(7) 0.3504(3) 0.0322(4) Uani d 1
C C91 0.5932(3) 0.26954(7) 0.9240(3) 0.0396(5) Uani d 1
H H91A 0.6527 0.2394 0.9945 0.059 Uiso calc 1
H H91B 0.6040 0.2678 0.8080 0.059 Uiso calc 1
H H91C 0.4588 0.2707 0.9064 0.059 Uiso calc 1
C C631 -0.0135(2) 0.60328(7) 0.1806(2) 0.0312(4) Uani d 1
C C632 -0.0336(3) 0.65606(7) 0.1486(2) 0.0317(4) Uani d 1
H H632 0.0474 0.6794 0.2332 0.038 Uiso calc 1
C C633 -0.1734(3) 0.67364(7) -0.0084(3) 0.0328(4) Uani d 1
C C634 -0.2922(3) 0.63923(8) -0.1321(3) 0.0361(4) Uani d 1
H H634 -0.3883 0.6514 -0.2390 0.043 Uiso calc 1
C C635 -0.2701(3) 0.58745(8) -0.0994(3) 0.0373(4) Uani d 1
H H635 -0.3502 0.5642 -0.1849 0.045 Uiso calc 1
C C636 -0.1321(3) 0.56914(7) 0.0572(3) 0.0352(4) Uani d 1
H H636 -0.1188 0.5335 0.0798 0.042 Uiso calc 1
C C637 -0.0942(3) 0.76081(7) 0.0721(3) 0.0396(5) Uani d 1
H H63A 0.0390 0.7563 0.0885 0.059 Uiso calc 1
H H63B -0.1070 0.7561 0.1864 0.059 Uiso calc 1
H H63C -0.1362 0.7952 0.0271 0.059 Uiso calc 1

loop_
_atom_site_aniso_label
_atom_site_aniso_U_11
_atom_site_aniso_U_22
_atom_site_aniso_U_33
_atom_site_aniso_U_12
_atom_site_aniso_U_13
_atom_site_aniso_U_23
S6 0.0278(3) 0.0304(3) 0.0354(3) 0.00002(17) 0.0030(2) -0.00035(17)
O6 0.0327(7) 0.0341(7) 0.0442(8) -0.0027(6) -0.0019(6) 0.0004(6)
O9 0.0351(8) 0.0417(8) 0.0422(8) 0.0012(6) 0.0048(7) 0.0043(6)
O63 0.0322(7) 0.0346(7) 0.0376(7) 0.0025(5) 0.0042(6) 0.0021(5)
N1 0.0283(8) 0.0332(8) 0.0347(8) -0.0007(6) 0.0088(6) -0.0002(6)
N3 0.0280(8) 0.0333(8) 0.0337(8) -0.0013(6) 0.0097(7) -0.0008(6)
N7 0.0244(8) 0.0361(8) 0.0368(9) -0.0011(6) 0.0066(7) -0.0020(6)
N9 0.0241(8) 0.0344(8) 0.0358(8) 0.0015(6) 0.0080(7) 0.0013(6)
C2 0.0303(9) 0.0347(9) 0.0341(10) -0.0021(7) 0.0087(8) -0.0023(7)
C4 0.0236(8) 0.0342(9) 0.0336(9) 0.0014(7) 0.0096(7) 0.0008(7)
C5 0.0240(8) 0.0324(9) 0.0341(9) 0.0000(7) 0.0080(7) -0.0005(7)
C6 0.0261(9) 0.0309(9) 0.0342(9) 0.0002(7) 0.0102(8) -0.0010(7)
C8 0.0246(8) 0.0378(10) 0.0366(10) -0.0017(7) 0.0076(8) -0.0022(8)
C9 0.0280(9) 0.0367(10) 0.0389(10) 0.0029(7) 0.0133(8) 0.0033(8)
C61 0.0246(9) 0.0324(9) 0.0331(10) -0.0005(7) 0.0041(7) 0.0007(7)
C62 0.0245(8) 0.0342(9) 0.0344(9) -0.0009(7) 0.0077(7) -0.0003(7)
C91 0.0345(10) 0.0368(10) 0.0442(11) 0.0011(8) 0.0115(9) 0.0006(8)
C631 0.0231(8) 0.0362(9) 0.0329(9) 0.0000(7) 0.0092(7) 0.0010(7)
C632 0.0249(9) 0.0343(9) 0.0326(9) -0.0007(7) 0.0076(7) -0.0003(7)
C633 0.0260(9) 0.0360(9) 0.0351(10) 0.0032(7) 0.0103(8) 0.0028(7)
C634 0.0266(9) 0.0455(11) 0.0318(10) 0.0024(8) 0.0065(8) 0.0014(8)
C635 0.0290(9) 0.0423(10) 0.0357(10) -0.0043(8) 0.0072(8) -0.0058(8)
C636 0.0301(9) 0.0349(9) 0.0374(10) -0.0014(7) 0.0096(8) -0.0007(7)
C637 0.0346(10) 0.0351(10) 0.0425(11) 0.0010(8) 0.0075(9) 0.0011(8)

loop_
_atom_type_symbol
_atom_type_description
_atom_type_scat_dispersion_real
_atom_type_scat_dispersion_imag
_atom_type_scat_source
C C 0.0033 0.0016 'International Tables Vol C Tables 4.2.6.8 and 6.1.1.4'
H H 0.0000 0.0000 'International Tables Vol C Tables 4.2.6.8 and 6.1.1.4'
N N 0.0061 0.0033 'International Tables Vol C Tables 4.2.6.8 and 6.1.1.4'
O O 0.0106 0.0060 'International Tables Vol C Tables 4.2.6.8 and 6.1.1.4'
S S 0.1246 0.1234 'International Tables Vol C Tables 4.2.6.8 and 6.1.1.4'

loop_
_geom_angle_atom_site_label_1
_geom_angle_atom_site_label_2
_geom_angle_atom_site_label_3
_geom_angle
_geom_angle_publ_flag
C6 S6 C61 100.76(9) y
C633 O63 C637 117.31(15) ?
C6 N1 C2 117.76(16) ?
C4 N3 C2 111.95(16) ?
C8 N7 C5 104.13(16) ?
C8 N9 C4 105.22(15) ?
C8 N9 C9 122.41(16) ?
C4 N9 C9 132.36(16) ?
N3 C2 N1 128.47(17) ?
N3 C2 H2 115.8 ?
N1 C2 H2 115.8 ?
N3 C4 C5 125.80(17) ?
N3 C4 N9 129.53(17) ?
C5 C4 N9 104.66(16) ?
N7 C5 C4 111.55(16) ?
N7 C5 C6 131.72(17) ?
C4 C5 C6 116.73(16) ?
N1 C6 C5 119.27(16) ?
N1 C6 S6 122.38(14) ?
C5 C6 S6 118.31(14) ?
N7 C8 N9 114.43(17) ?
N7 C8 H8 122.8 ?
N9 C8 H8 122.8 ?
O9 C9 N9 118.60(18) ?
O9 C9 C91 124.84(18) ?
N9 C9 C91 116.55(17) ?
C62 C61 S6 107.55(12) ?
C62 C61 H61A 110.2 ?
S6 C61 H61A 110.2 ?
C62 C61 H61B 110.2 ?
S6 C61 H61B 110.2 ?
H61A C61 H61B 108.5 ?
O6 C62 C631 122.13(17) ?
O6 C62 C61 120.45(17) ?
C631 C62 C61 117.42(15) ?
C9 C91 H91A 109.5 ?
C9 C91 H91B 109.5 ?
H91A C91 H91B 109.5 ?
C9 C91 H91C 109.5 ?
H91A C91 H91C 109.5 ?
H91B C91 H91C 109.5 ?
C636 C631 C632 120.49(17) ?
C636 C631 C62 121.58(17) ?
C632 C631 C62 117.92(16) ?
C633 C632 C631 119.17(17) ?
C633 C632 H632 120.4 ?
C631 C632 H632 120.4 ?
O63 C633 C632 124.49(17) ?
O63 C633 C634 115.30(16) ?
C632 C633 C634 120.20(17) ?
C635 C634 C633 120.01(18) ?
C635 C634 H634 120.0 ?
C633 C634 H634 120.0 ?
C634 C635 C636 120.66(18) ?
C634 C635 H635 119.7 ?
C636 C635 H635 119.7 ?
C631 C636 C635 119.46(18) ?
C631 C636 H636 120.3 ?
C635 C636 H636 120.3 ?
O63 C637 H63A 109.5 ?
O63 C637 H63B 109.5 ?
H63A C637 H63B 109.5 ?
O63 C637 H63C 109.5 ?
H63A C637 H63C 109.5 ?
H63B C637 H63C 109.5 ?

loop_
_geom_bond_atom_site_label_1
_geom_bond_atom_site_label_2
_geom_bond_distance
_geom_bond_publ_flag
S6 C6 1.7438(19) y
S6 C61 1.8017(18) y
O6 C62 1.217(2) ?
O9 C9 1.199(2) ?
O63 C633 1.372(2) ?
O63 C637 1.428(2) ?
N1 C6 1.341(2) ?
N1 C2 1.350(2) ?
N3 C4 1.336(2) ?
N3 C2 1.340(2) ?
N7 C8 1.293(2) ?
N7 C5 1.392(2) ?
N9 C8 1.395(2) ?
N9 C4 1.399(2) ?
N9 C9 1.428(2) ?
C2 H2 0.9500 ?
C4 C5 1.394(3) ?
C5 C6 1.401(2) ?
C8 H8 0.9500 ?
C9 C91 1.496(3) ?
C61 C62 1.520(3) y
C61 H61A 0.9900 ?
C61 H61B 0.9900 ?
C62 C631 1.491(3) y
C91 H91A 0.9800 ?
C91 H91B 0.9800 ?
C91 H91C 0.9800 ?
C631 C636 1.388(3) ?
C631 C632 1.407(3) ?
C632 C633 1.389(3) ?
C632 H632 0.9500 ?
C633 C634 1.395(3) ?
C634 C635 1.382(3) ?
C634 H634 0.9500 ?
C635 C636 1.388(3) ?
C635 H635 0.9500 ?
C636 H636 0.9500 ?
C637 H63A 0.9800 ?
C637 H63B 0.9800 ?
C637 H63C 0.9800 ?

loop_
_geom_torsion_atom_site_label_1
_geom_torsion_atom_site_label_2
_geom_torsion_atom_site_label_3
_geom_torsion_atom_site_label_4
_geom_torsion
_geom_torsion_publ_flag
C4 N3 C2 N1 0.3(3) ?
C6 N1 C2 N3 0.6(3) ?
C2 N3 C4 C5 -1.2(3) ?
C2 N3 C4 N9 178.84(19) ?
C8 N9 C4 N3 179.7(2) ?
C9 N9 C4 N3 -1.3(4) ?
C8 N9 C4 C5 -0.3(2) ?
C9 N9 C4 C5 178.73(19) ?
C8 N7 C5 C4 -0.8(2) ?
C8 N7 C5 C6 178.5(2) ?
N3 C4 C5 N7 -179.29(18) ?
N9 C4 C5 N7 0.7(2) ?
N3 C4 C5 C6 1.3(3) ?
N9 C4 C5 C6 -178.75(16) ?
C2 N1 C6 C5 -0.5(3) ?
C2 N1 C6 S6 -178.35(15) ?
N7 C5 C6 N1 -179.6(2) ?
C4 C5 C6 N1 -0.3(3) ?
N7 C5 C6 S6 -1.6(3) ?
C4 C5 C6 S6 177.61(14) ?
C61 S6 C6 N1 -12.10(18) ?
C61 S6 C6 C5 170.02(16) ?
C5 N7 C8 N9 0.6(2) ?
C4 N9 C8 N7 -0.2(2) ?
C9 N9 C8 N7 -179.35(18) ?
C8 N9 C9 O9 0.7(3) ?
C4 N9 C9 O9 -178.2(2) ?
C8 N9 C9 C91 -178.60(18) ?
C4 N9 C9 C91 2.5(3) ?
C6 S6 C61 C62 -178.05(13) y
S6 C61 C62 O6 8.5(2) y
S6 C61 C62 C631 -172.56(14) y
O6 C62 C631 C636 178.23(19) ?
C61 C62 C631 C636 -0.7(3) ?
O6 C62 C631 C632 -2.1(3) ?
C61 C62 C631 C632 179.03(17) ?
C636 C631 C632 C633 -0.2(3) ?
C62 C631 C632 C633 -179.87(17) ?
C637 O63 C633 C632 -0.7(3) ?
C637 O63 C633 C634 178.19(18) ?
C631 C632 C633 O63 178.91(17) ?
C631 C632 C633 C634 0.1(3) ?
O63 C633 C634 C635 -179.39(18) ?
C632 C633 C634 C635 -0.5(3) ?
C633 C634 C635 C636 0.9(3) ?
C632 C631 C636 C635 0.6(3) ?
C62 C631 C636 C635 -179.72(18) ?
C634 C635 C636 C631 -1.0(3) ?

_cod_database_fobs_code 2241540
